data_4350243
loop_
_publ_author_name
'Cheng, Tan-Yun'
'Szalda, David J.'
'Zhang, Jie'
'Bullock, R. Morris'

_publ_section_title
;
 Synthesis and structure of CpMo(CO)(dppe)H and its oxidation by Ph3C+.
;
_journal_issue 12
_journal_name_full 'Inorganic chemistry'
_journal_page_first 4712
_journal_page_last 4720
_journal_paper_doi 10.1021/ic060111k
_journal_volume 45
_journal_year 2006
_chemical_formula_moiety
; 
'(C32 H30 O1 P2  Mo1), (C7 H8)' 
;
_chemical_formula_sum 'C39 H38 Mo O P2'
_chemical_formula_weight 680.57
_space_group_IT_number 2
_space_group_name_Hall '-P 1'
_space_group_name_H-M_alt 'P -1'
_symmetry_cell_setting triclinic
_symmetry_space_group_name_H-M 'P -1'
_atom_sites_solution_hydrogens geom
_atom_sites_solution_primary direct
_atom_sites_solution_secondary difmap
_audit_creation_method SHELXL-97
_cell_angle_alpha 96.65(2)
_cell_angle_beta 105.50(2)
_cell_angle_gamma 96.43(2)
_cell_formula_units_Z 2
_cell_length_a 10.830(3)
_cell_length_b 11.307(3)
_cell_length_c 14.309(4)
_cell_measurement_reflns_used 25
_cell_measurement_temperature 293(2)
_cell_measurement_theta_max 20
_cell_measurement_theta_min 10
_cell_volume 1658.3(8)
_computing_cell_refinement 'CAD-4 (Enraf-Nonius, 1977)'
_computing_data_collection 'CAD-4 (Enraf-Nonius, 1977)'
_computing_data_reduction 'XCAD4VAX (Sheldrick, 1993)'
_computing_molecular_graphics 'SHELXL-97 (Sheldrick, 1997)'
_computing_publication_material 'SHELXL-97 (Sheldrick, 1997)'
_computing_structure_refinement 'SHELXL-97 (Sheldrick, 1997)'
_computing_structure_solution 'SHELXS-97 (Sheldrick, 1990)'
_diffrn_ambient_temperature 293(2)
_diffrn_measured_fraction_theta_full 0.994
_diffrn_measured_fraction_theta_max 0.994
_diffrn_measurement_device_type 'Enraf Nonius CAD-4'
_diffrn_measurement_method \q/2\q
_diffrn_radiation_monochromator graphite
_diffrn_radiation_source 'fine-focus sealed tube'
_diffrn_radiation_type MoK\a
_diffrn_radiation_wavelength 0.71073
_diffrn_reflns_av_R_equivalents 0.0000
_diffrn_reflns_av_sigmaI/netI 0.2650
_diffrn_reflns_limit_h_max 14
_diffrn_reflns_limit_h_min 0
_diffrn_reflns_limit_k_max 14
_diffrn_reflns_limit_k_min -14
_diffrn_reflns_limit_l_max 17
_diffrn_reflns_limit_l_min -18
_diffrn_reflns_number 7590
_diffrn_reflns_theta_full 27.52
_diffrn_reflns_theta_max 27.52
_diffrn_reflns_theta_min 2.75
_diffrn_standards_decay_% <2
_diffrn_standards_interval_time 60
_diffrn_standards_number 3
_exptl_absorpt_coefficient_mu 0.522
_exptl_absorpt_correction_T_max 0.93111
_exptl_absorpt_correction_T_min 0.91010
_exptl_absorpt_correction_type gaussian
_exptl_absorpt_process_details
; 
 Sheldrick, G. M., 1994, SHELXL Version 5, Siemens Analytical Instruments,
 Inc., Madison WI

;
_exptl_crystal_colour yellow
_exptl_crystal_density_diffrn 1.363
_exptl_crystal_density_method 'not measured'
_exptl_crystal_description prism
_exptl_crystal_F_000 704
_exptl_crystal_size_max .20
_exptl_crystal_size_mid .20
_exptl_crystal_size_min .17
_refine_diff_density_max 0.618
_refine_diff_density_min -1.041
_refine_diff_density_rms 0.102
_refine_ls_extinction_method none
_refine_ls_goodness_of_fit_ref 0.945
_refine_ls_hydrogen_treatment mixed
_refine_ls_matrix_type full
_refine_ls_number_parameters 397
_refine_ls_number_reflns 7590
_refine_ls_number_restraints 0
_refine_ls_restrained_S_all 0.945
_refine_ls_R_factor_all 0.2393
_refine_ls_R_factor_gt 0.0579
_refine_ls_shift/su_max 0.005
_refine_ls_shift/su_mean 0.000
_refine_ls_structure_factor_coef Fsqd
_refine_ls_weighting_details 'calc w=1/[\s^2^(Fo^2^)+(0.0690P)^2^+0.0000P] where P=(Fo^2^+2Fc^2^)/3'
_refine_ls_weighting_scheme calc
_refine_ls_wR_factor_gt 0.1196
_refine_ls_wR_factor_ref 0.1578
_reflns_number_gt 3322
_reflns_number_total 7590
_reflns_threshold_expression >2sigma(I)
_cod_data_source_file ic060111ksi20060119_101922.cif
_cod_data_source_block tanyun
_cod_depositor_comments
;
The following automatic conversions were performed:

data item '_exptl_absorpt_correction_type' value 'GAUSSIAN' was
changed to 'gaussian' in accordance with the
/home/saulius/struct/COD-crude-data/automatic-downloads/DataCite-retrospective/ACS/depositions/lib/dictionaries/cif_core.dic
dictionary named 'cif_core.dic' version 2.4.2 last updated on
2011-04-26.

Automatic conversion script
Id: cif_fix_values 6909 2019-04-08 15:41:33Z antanas 
;
_cod_database_code 4350243

loop_
_symmetry_equiv_pos_as_xyz
'x, y, z'
'-x, -y, -z'

loop_
_atom_site_label
_atom_site_type_symbol
_atom_site_fract_x
_atom_site_fract_y
_atom_site_fract_z
_atom_site_U_iso_or_equiv
_atom_site_adp_type
_atom_site_occupancy
_atom_site_symmetry_multiplicity
_atom_site_calc_flag
_atom_site_refinement_flags
Mo Mo 0.16146(6) 0.16404(5) 0.23708(4) 0.03967(19) Uani 1 1 d .
H1 H 0.140(6) 0.071(5) 0.154(4) 0.063(18) Uiso 1 1 d .
C1 C 0.3298(7) 0.1166(6) 0.2573(5) 0.0508(17) Uani 1 1 d .
O1 O 0.4326(5) 0.0881(5) 0.2684(4) 0.0795(16) Uani 1 1 d .
P1 P 0.03642(16) -0.02299(13) 0.24034(11) 0.0379(4) Uani 1 1 d .
C11 C -0.1379(6) -0.0440(5) 0.1785(4) 0.0423(15) Uani 1 1 d .
C12 C -0.1774(7) -0.0486(6) 0.0791(5) 0.0558(18) Uani 1 1 d .
H12 H -0.1153 -0.0386 0.0455 0.060(4) Uiso 1 1 calc R
C13 C -0.3060(8) -0.0676(7) 0.0273(6) 0.075(2) Uani 1 1 d .
H13 H -0.3303 -0.0713 -0.0406 0.060(4) Uiso 1 1 calc R
C14 C -0.3976(7) -0.0807(7) 0.0756(6) 0.074(2) Uani 1 1 d .
H14 H -0.4850 -0.0937 0.0410 0.060(4) Uiso 1 1 calc R
C15 C -0.3615(8) -0.0750(8) 0.1735(7) 0.081(3) Uani 1 1 d .
H15 H -0.4244 -0.0823 0.2067 0.060(4) Uiso 1 1 calc R
C16 C -0.2334(7) -0.0584(7) 0.2251(5) 0.069(2) Uani 1 1 d .
H16 H -0.2103 -0.0567 0.2927 0.060(4) Uiso 1 1 calc R
C21 C 0.0765(6) -0.1651(5) 0.1886(4) 0.0388(14) Uani 1 1 d .
C22 C -0.0027(7) -0.2731(5) 0.1834(5) 0.0600(19) Uani 1 1 d .
H22 H -0.0755 -0.2722 0.2061 0.060(4) Uiso 1 1 calc R
C23 C 0.0253(10) -0.3815(6) 0.1451(6) 0.076(2) Uani 1 1 d .
H23 H -0.0290 -0.4527 0.1416 0.060(4) Uiso 1 1 calc R
C24 C 0.1326(9) -0.3844(6) 0.1125(6) 0.076(3) Uani 1 1 d .
H24 H 0.1521 -0.4573 0.0874 0.060(4) Uiso 1 1 calc R
C25 C 0.2111(8) -0.2791(7) 0.1170(5) 0.069(2) Uani 1 1 d .
H25 H 0.2842 -0.2808 0.0947 0.060(4) Uiso 1 1 calc R
C26 C 0.1834(7) -0.1711(5) 0.1540(4) 0.0501(17) Uani 1 1 d .
H26 H 0.2376 -0.1005 0.1558 0.060(4) Uiso 1 1 calc R
C10 C 0.0423(6) -0.0528(5) 0.3661(4) 0.0472(16) Uani 1 1 d .
H101 H -0.0259 -0.0187 0.3872 0.060(4) Uiso 1 1 calc R
H102 H 0.0293 -0.1390 0.3670 0.060(4) Uiso 1 1 calc R
C20 C 0.1728(6) 0.0034(5) 0.4344(4) 0.0441(15) Uani 1 1 d .
H201 H 0.2386 -0.0439 0.4237 0.060(4) Uiso 1 1 calc R
H202 H 0.1713 0.0047 0.5020 0.060(4) Uiso 1 1 calc R
P2 P 0.21163(15) 0.15743(13) 0.41121(11) 0.0383(4) Uani 1 1 d .
C31 C 0.1194(6) 0.2436(5) 0.4782(4) 0.0383(14) Uani 1 1 d .
C32 C 0.1748(7) 0.3179(6) 0.5669(5) 0.0522(17) Uani 1 1 d .
H32 H 0.2630 0.3231 0.5974 0.060(4) Uiso 1 1 calc R
C33 C 0.0999(8) 0.3850(6) 0.6110(5) 0.066(2) Uani 1 1 d .
H33 H 0.1390 0.4369 0.6694 0.060(4) Uiso 1 1 calc R
C34 C -0.0305(9) 0.3753(6) 0.5694(6) 0.066(2) Uani 1 1 d .
H34 H -0.0803 0.4190 0.6001 0.060(4) Uiso 1 1 calc R
C35 C -0.0865(7) 0.3022(6) 0.4837(5) 0.0610(19) Uani 1 1 d .
H35 H -0.1754 0.2956 0.4551 0.060(4) Uiso 1 1 calc R
C36 C -0.0134(7) 0.2374(6) 0.4382(5) 0.0524(17) Uani 1 1 d .
H36 H -0.0540 0.1877 0.3789 0.060(4) Uiso 1 1 calc R
C41 C 0.3780(6) 0.2040(5) 0.4895(4) 0.0446(15) Uani 1 1 d .
C42 C 0.4335(7) 0.1450(7) 0.5660(5) 0.0604(19) Uani 1 1 d .
H42 H 0.3869 0.0777 0.5791 0.060(4) Uiso 1 1 calc R
C43 C 0.5577(8) 0.1866(8) 0.6224(6) 0.075(2) Uani 1 1 d .
H43 H 0.5943 0.1456 0.6732 0.060(4) Uiso 1 1 calc R
C44 C 0.6293(7) 0.2838(8) 0.6079(6) 0.072(2) Uani 1 1 d .
H44 H 0.7131 0.3103 0.6480 0.060(4) Uiso 1 1 calc R
C45 C 0.5762(7) 0.3419(7) 0.5335(6) 0.066(2) Uani 1 1 d .
H45 H 0.6246 0.4091 0.5221 0.060(4) Uiso 1 1 calc R
C46 C 0.4508(7) 0.3038(6) 0.4735(5) 0.0590(18) Uani 1 1 d .
H46 H 0.4160 0.3454 0.4226 0.060(4) Uiso 1 1 calc R
C2 C 0.094(2) 0.2620(14) 0.0988(10) 0.044(4) Uiso 0.50 1 d P
C3 C 0.2165(16) 0.3294(15) 0.1644(16) 0.045(4) Uiso 0.50 1 d P
C4 C 0.182(2) 0.3731(13) 0.2548(13) 0.051(4) Uiso 0.50 1 d P
C5 C 0.055(2) 0.3344(14) 0.2444(13) 0.036(3) Uiso 0.50 1 d P
C6 C -0.0027(15) 0.2657(13) 0.1508(16) 0.045(3) Uiso 0.50 1 d P
C2' C 0.037(2) 0.2546(14) 0.1148(15) 0.055(4) Uiso 0.50 1 d P
C3' C 0.166(2) 0.2962(16) 0.1266(14) 0.044(3) Uiso 0.50 1 d P
C4' C 0.2253(15) 0.3656(14) 0.2250(16) 0.049(4) Uiso 0.50 1 d P
C5' C 0.121(3) 0.3634(15) 0.2704(12) 0.053(4) Uiso 0.50 1 d P
C6' C 0.001(2) 0.2949(19) 0.202(2) 0.062(4) Uiso 0.50 1 d P
C51' C 0.664(3) 0.588(2) 0.051(2) 0.168(16) Uani 0.50 1 d P
C51 C 0.6454(13) 0.524(2) 0.1143(13) 0.162(7) Uani 1 1 d .
C52 C 0.6778(12) 0.4100(17) 0.1165(9) 0.126(4) Uani 1 1 d .
C53' C 0.662(3) 0.242(2) 0.181(3) 0.174(17) Uani 0.50 1 d P
C53 C 0.6387(14) 0.3406(19) 0.1847(15) 0.160(6) Uani 1 1 d .
C54 C 0.5775(16) 0.388(3) 0.2484(14) 0.186(10) Uani 1 1 d .
C55 C 0.560(2) 0.501(3) 0.245(2) 0.222(15) Uani 1 1 d .
C56 C 0.580(2) 0.585(2) 0.180(2) 0.200(11) Uani 1 1 d .

loop_
_atom_site_aniso_label
_atom_site_aniso_U_11
_atom_site_aniso_U_22
_atom_site_aniso_U_33
_atom_site_aniso_U_23
_atom_site_aniso_U_13
_atom_site_aniso_U_12
Mo 0.0534(4) 0.0329(3) 0.0370(3) 0.0117(2) 0.0163(3) 0.0090(2)
C1 0.065(5) 0.043(4) 0.052(4) 0.009(3) 0.029(4) 0.006(3)
O1 0.063(4) 0.082(4) 0.101(4) 0.007(3) 0.038(3) 0.017(3)
P1 0.0488(10) 0.0334(8) 0.0343(8) 0.0058(6) 0.0154(8) 0.0078(7)
C11 0.047(4) 0.037(3) 0.049(4) 0.010(3) 0.019(3) 0.013(3)
C12 0.045(4) 0.081(5) 0.048(4) 0.020(4) 0.018(3) 0.014(4)
C13 0.065(6) 0.105(7) 0.054(5) 0.029(4) 0.005(4) 0.021(5)
C14 0.039(5) 0.093(6) 0.084(6) 0.028(5) 0.001(4) 0.012(4)
C15 0.047(5) 0.122(7) 0.088(6) 0.036(5) 0.030(5) 0.017(5)
C16 0.061(5) 0.100(6) 0.053(4) 0.012(4) 0.027(4) 0.015(4)
C21 0.049(4) 0.038(3) 0.029(3) 0.006(2) 0.008(3) 0.015(3)
C22 0.078(5) 0.038(4) 0.070(5) 0.010(3) 0.030(4) 0.009(4)
C23 0.110(7) 0.038(4) 0.075(5) 0.009(4) 0.022(5) 0.003(4)
C24 0.118(8) 0.036(4) 0.063(5) 0.002(3) 0.003(5) 0.029(5)
C25 0.081(6) 0.072(5) 0.058(5) 0.002(4) 0.018(4) 0.041(5)
C26 0.062(5) 0.038(3) 0.044(4) 0.001(3) 0.006(3) 0.011(3)
C10 0.067(5) 0.039(3) 0.039(3) 0.009(3) 0.019(3) 0.008(3)
C20 0.059(4) 0.042(3) 0.034(3) 0.016(3) 0.014(3) 0.008(3)
P2 0.0436(10) 0.0373(8) 0.0352(8) 0.0056(7) 0.0127(7) 0.0074(7)
C31 0.046(4) 0.038(3) 0.037(3) 0.006(3) 0.019(3) 0.014(3)
C32 0.058(5) 0.049(4) 0.048(4) 0.002(3) 0.016(3) 0.002(3)
C33 0.087(6) 0.050(4) 0.061(5) -0.009(3) 0.037(5) -0.010(4)
C34 0.086(6) 0.053(4) 0.078(5) 0.006(4) 0.052(5) 0.020(4)
C35 0.059(5) 0.063(5) 0.069(5) 0.013(4) 0.023(4) 0.026(4)
C36 0.055(5) 0.050(4) 0.052(4) 0.003(3) 0.017(4) 0.007(3)
C41 0.053(4) 0.050(4) 0.035(3) 0.004(3) 0.017(3) 0.016(3)
C42 0.042(4) 0.074(5) 0.058(4) 0.022(4) 0.001(4) -0.001(4)
C43 0.059(5) 0.098(6) 0.059(5) 0.017(4) 0.001(4) 0.014(5)
C44 0.044(5) 0.085(6) 0.074(5) 0.008(5) 0.001(4) 0.005(4)
C45 0.050(5) 0.068(5) 0.076(5) 0.009(4) 0.016(4) -0.006(4)
C46 0.058(5) 0.059(4) 0.061(4) 0.018(4) 0.015(4) 0.008(4)
C51' 0.18(3) 0.13(2) 0.14(2) 0.094(18) -0.043(19) -0.046(19)
C51 0.064(9) 0.21(2) 0.164(15) -0.006(15) -0.037(9) 0.028(11)
C52 0.087(9) 0.198(15) 0.092(8) 0.030(9) 0.020(7) 0.021(10)
C53' 0.087(18) 0.073(15) 0.33(5) 0.03(2) 0.01(2) -0.007(14)
C53 0.082(10) 0.202(19) 0.156(15) -0.031(15) 0.014(9) -0.026(12)
C54 0.097(11) 0.28(3) 0.145(14) -0.047(17) 0.056(10) -0.078(16)
C55 0.095(12) 0.24(3) 0.24(3) -0.11(2) -0.013(15) -0.070(19)
C56 0.092(13) 0.19(2) 0.25(3) -0.066(18) -0.006(13) 0.002(13)

loop_
_atom_type_symbol
_atom_type_description
_atom_type_scat_dispersion_real
_atom_type_scat_dispersion_imag
_atom_type_scat_source
C C 0.0033 0.0016 'International Tables Vol C Tables 4.2.6.8 and 6.1.1.4'
H H 0.0000 0.0000 'International Tables Vol C Tables 4.2.6.8 and 6.1.1.4'
O O 0.0106 0.0060 'International Tables Vol C Tables 4.2.6.8 and 6.1.1.4'
P P 0.1023 0.0942 'International Tables Vol C Tables 4.2.6.8 and 6.1.1.4'
Mo Mo -1.6832 0.6857 'International Tables Vol C Tables 4.2.6.8 and 6.1.1.4'

loop_
_geom_angle_atom_site_label_1
_geom_angle_atom_site_label_2
_geom_angle_atom_site_label_3
_geom_angle
_geom_angle_publ_flag
C1 Mo C3' 101.2(5) ?
C1 Mo C2' 132.3(8) ?
C3' Mo C2' 34.8(6) ?
C1 Mo C4 109.2(6) ?
C1 Mo C3 93.0(4) ?
C4 Mo C3 37.2(6) ?
C1 Mo C4' 96.3(5) ?
C3' Mo C4' 36.8(5) ?
C2' Mo C4' 60.2(5) ?
C1 Mo C5 142.6(6) ?
C4 Mo C5 33.7(6) ?
C3 Mo C5 59.7(5) ?
C1 Mo C5' 125.2(7) ?
C3' Mo C5' 59.1(5) ?
C2' Mo C5' 59.0(6) ?
C4' Mo C5' 35.8(6) ?
P2 Mo C1 81.3(2) y
C1 Mo C2 115.0(6) ?
P1 Mo P2 78.4(1) y
C4 Mo C2 59.4(5) ?
C3 Mo C2 36.5(5) ?
C5 Mo C2 58.6(5) ?
C1 Mo C6 150.0(6) ?
C3' Mo C6 49.2(5) ?
C2' Mo C6 18.6(5) ?
C4 Mo C6 57.6(5) ?
C3 Mo C6 59.9(5) ?
C5 Mo C6 34.7(5) ?
C5' Mo C6 49.6(6) ?
C2 Mo C6 35.4(5) ?
C1 Mo P1 100.23(19) y
C3' Mo P1 137.0(7) ?
C2' Mo P1 107.1(5) ?
C4 Mo P1 148.3(7) ?
C3 Mo P1 154.2(6) ?
C4' Mo P1 163.4(4) ?
C5 Mo P1 115.3(5) ?
C5' Mo P1 129.9(7) ?
C2 Mo P1 117.9(6) ?
C6 Mo P1 100.8(3) ?
C1 Mo C6' 156.7(5) ?
C3' Mo C6' 59.1(5) ?
C2' Mo C6' 35.5(6) ?
C4' Mo C6' 60.5(6) ?
P2 Mo H1 131(2) y
C6 Mo C6' 18.2(5) ?
P1 Mo C6' 102.9(5) ?
C1 Mo H1 78(2) y
C3' Mo H1 85(2) ?
C2' Mo H1 80(2) ?
C4 Mo H1 134(2) ?
C3 Mo H1 99(2) ?
C4' Mo H1 120(2) ?
C5 Mo H1 127(2) ?
C5' Mo H1 139(2) ?
C2 Mo H1 76(2) ?
C6 Mo H1 92(2) ?
P1 Mo H1 63(2) y
C6' Mo H1 110(2) ?
O1 C1 Mo 179.0(6) ?
C11 P1 C21 99.7(3) ?
C11 P1 C10 103.0(3) ?
C21 P1 C10 100.6(3) ?
C11 P1 Mo 117.46(19) ?
C21 P1 Mo 119.9(2) ?
C10 P1 Mo 113.5(2) ?
C12 C11 C16 116.9(6) ?
C12 C11 P1 118.4(5) ?
C16 C11 P1 124.6(5) ?
C11 C12 C13 121.9(6) ?
C11 C12 H12 119.0 ?
C13 C12 H12 119.0 ?
C14 C13 C12 119.6(7) ?
C14 C13 H13 120.2 ?
C12 C13 H13 120.2 ?
C15 C14 C13 119.7(7) ?
C15 C14 H14 120.1 ?
C13 C14 H14 120.1 ?
C14 C15 C16 120.8(8) ?
C14 C15 H15 119.6 ?
C16 C15 H15 119.6 ?
C15 C16 C11 121.1(7) ?
C15 C16 H16 119.5 ?
C11 C16 H16 119.5 ?
C26 C21 C22 117.3(6) ?
C26 C21 P1 122.9(5) ?
C22 C21 P1 119.8(5) ?
C23 C22 C21 121.0(7) ?
C23 C22 H22 119.5 ?
C21 C22 H22 119.5 ?
C24 C23 C22 120.2(8) ?
C24 C23 H23 119.9 ?
C22 C23 H23 119.9 ?
C23 C24 C25 119.4(7) ?
C23 C24 H24 120.3 ?
C25 C24 H24 120.3 ?
C24 C25 C26 120.8(8) ?
C24 C25 H25 119.6 ?
C26 C25 H25 119.6 ?
C25 C26 C21 121.3(7) ?
C25 C26 H26 119.4 ?
C21 C26 H26 119.4 ?
C20 C10 P1 108.6(4) ?
C20 C10 H101 110.0 ?
P1 C10 H101 110.0 ?
C20 C10 H102 110.0 ?
P1 C10 H102 110.0 ?
H101 C10 H102 108.4 ?
C10 C20 P2 109.3(4) ?
C10 C20 H201 109.8 ?
P2 C20 H201 109.8 ?
C10 C20 H202 109.8 ?
P2 C20 H202 109.8 ?
H201 C20 H202 108.3 ?
C41 P2 C20 103.0(3) ?
C41 P2 C31 102.0(3) ?
C20 P2 C31 103.0(3) ?
C41 P2 Mo 120.0(2) ?
C20 P2 Mo 110.72(19) ?
C31 P2 Mo 116.15(19) ?
C32 C31 C36 116.7(6) ?
C32 C31 P2 123.8(5) ?
C36 C31 P2 119.5(4) ?
C31 C32 C33 120.6(7) ?
C31 C32 H32 119.7 ?
C33 C32 H32 119.7 ?
C34 C33 C32 120.7(7) ?
C34 C33 H33 119.7 ?
C32 C33 H33 119.7 ?
C35 C34 C33 119.6(7) ?
C35 C34 H34 120.2 ?
C33 C34 H34 120.2 ?
C34 C35 C36 120.4(7) ?
C34 C35 H35 119.8 ?
C36 C35 H35 119.8 ?
C35 C36 C31 122.0(6) ?
C35 C36 H36 119.0 ?
C31 C36 H36 119.0 ?
C46 C41 C42 118.2(6) ?
C46 C41 P2 119.0(5) ?
C42 C41 P2 122.8(5) ?
C43 C42 C41 119.3(7) ?
C43 C42 H42 120.3 ?
C41 C42 H42 120.3 ?
C44 C43 C42 123.1(7) ?
C44 C43 H43 118.5 ?
C42 C43 H43 118.5 ?
C43 C44 C45 118.1(7) ?
C43 C44 H44 120.9 ?
C45 C44 H44 120.9 ?
C44 C45 C46 121.5(7) ?
C44 C45 H45 119.3 ?
C46 C45 H45 119.3 ?
C41 C46 C45 119.8(6) ?
C41 C46 H46 120.1 ?
C45 C46 H46 120.1 ?
C6 C2 C3 107.8(11) ?
C6 C2 Mo 72.5(7) ?
C3 C2 Mo 70.7(7) ?
C2 C3 C4 103.7(12) ?
C2 C3 Mo 72.8(7) ?
C4 C3 Mo 71.0(7) ?
C5 C4 C3 110.3(13) ?
C5 C4 Mo 74.5(8) ?
C3 C4 Mo 71.8(7) ?
C4 C5 C6 109.7(13) ?
C4 C5 Mo 71.8(8) ?
C6 C5 Mo 73.0(7) ?
C5 C6 C2 108.5(12) ?
C5 C6 Mo 72.3(7) ?
C2 C6 Mo 72.1(7) ?
C3' C2' C6' 110.2(14) ?
C3' C2' Mo 71.8(8) ?
C6' C2' Mo 75.0(9) ?
C2' C3' C4' 110.3(13) ?
C2' C3' Mo 73.4(8) ?
C4' C3' Mo 73.2(7) ?
C5' C4' C3' 104.3(12) ?
C5' C4' Mo 72.8(8) ?
C3' C4' Mo 70.0(7) ?
C4' C5' C6' 110.1(13) ?
C4' C5' Mo 71.4(8) ?
C6' C5' Mo 73.2(8) ?
C2' C6' C5' 105.0(13) ?
C2' C6' Mo 69.5(8) ?
C5' C6' Mo 70.9(8) ?
C51' C51 C52 123(3) ?
C51' C51 C56 111(3) ?
C52 C51 C56 126(2) ?
C51 C52 C53 117.8(16) ?
C53' C53 C54 123(3) ?
C53' C53 C52 116(3) ?
C54 C53 C52 121(2) ?
C55 C54 C53 116(2) ?
C54 C55 C56 133(3) ?
C55 C56 C51 106(2) ?

loop_
_geom_bond_atom_site_label_1
_geom_bond_atom_site_label_2
_geom_bond_distance
_geom_bond_publ_flag
Mo C1 1.916(8) y
Mo C3' 2.303(13) ?
Mo C2' 2.323(15) ?
Mo C4 2.328(15) ?
Mo C3 2.338(13) ?
Mo C4' 2.347(14) ?
Mo C5 2.361(12) ?
Mo C5' 2.365(15) ?
Mo C2 2.366(13) ?
Mo C6 2.371(13) ?
Mo P1 2.3923(18) y
Mo P2 2.4161(17) y
Mo H1 1.44(6) y
C1 O1 1.168(8) ?
P1 C11 1.834(6) ?
P1 C21 1.836(6) ?
P1 C10 1.855(6) ?
C11 C12 1.365(8) ?
C11 C16 1.376(9) ?
C12 C13 1.371(9) ?
C12 H12 0.9300 ?
C13 C14 1.357(10) ?
C13 H13 0.9300 ?
C14 C15 1.342(10) ?
C14 H14 0.9300 ?
C15 C16 1.366(10) ?
C15 H15 0.9300 ?
C16 H16 0.9300 ?
C21 C26 1.381(8) ?
C21 C22 1.393(8) ?
C22 C23 1.383(9) ?
C22 H22 0.9300 ?
C23 C24 1.365(11) ?
C23 H23 0.9300 ?
C24 C25 1.368(10) ?
C24 H24 0.9300 ?
C25 C26 1.370(8) ?
C25 H25 0.9300 ?
C26 H26 0.9300 ?
C10 C20 1.508(8) ?
C10 H101 0.9700 ?
C10 H102 0.9700 ?
C20 P2 1.835(6) ?
C20 H201 0.9700 ?
C20 H202 0.9700 ?
P2 C41 1.830(6) ?
P2 C31 1.838(6) ?
C31 C32 1.382(8) ?
C31 C36 1.388(8) ?
C32 C33 1.390(9) ?
C32 H32 0.9300 ?
C33 C34 1.364(10) ?
C33 H33 0.9300 ?
C34 C35 1.346(10) ?
C34 H34 0.9300 ?
C35 C36 1.373(9) ?
C35 H35 0.9300 ?
C36 H36 0.9300 ?
C41 C46 1.380(9) ?
C41 C42 1.384(8) ?
C42 C43 1.368(9) ?
C42 H42 0.9300 ?
C43 C44 1.341(10) ?
C43 H43 0.9300 ?
C44 C45 1.347(10) ?
C44 H44 0.9300 ?
C45 C46 1.388(9) ?
C45 H45 0.9300 ?
C46 H46 0.9300 ?
C2 C6 1.44(2) ?
C2 C3 1.47(2) ?
C3 C4 1.49(2) ?
C4 C5 1.36(2) ?
C5 C6 1.41(2) ?
C2' C3' 1.38(2) ?
C2' C6' 1.44(3) ?
C3' C4' 1.47(2) ?
C4' C5' 1.45(2) ?
C5' C6' 1.47(2) ?
C51' C51 1.27(3) ?
C51 C52 1.37(2) ?
C51 C56 1.47(3) ?
C52 C53 1.44(2) ?
C53' C53 1.17(2) ?
C53 C54 1.36(2) ?
C54 C55 1.32(3) ?
C55 C56 1.44(3) ?
